data_1519808
loop_
_publ_author_name
'Taylor, P. G.'
'Male, Louise'
'Hursthouse, Michael B.'

_publ_section_title
;
 C21H28N2O2Si2
;
_journal_name_full 'Crystal Structure Report Archive'
_journal_page_first 333
_journal_year 2007
_chemical_formula_sum 'C21 H28 N2 O2 Si2'
_chemical_formula_weight 396.63
_space_group_IT_number 14
_symmetry_cell_setting monoclinic
_symmetry_space_group_name_Hall '-P 2ybc'
_symmetry_space_group_name_H-M 'P 1 21/c 1'
_atom_sites_solution_hydrogens geom
_atom_sites_solution_primary direct
_atom_sites_solution_secondary difmap
_cell_angle_alpha 90.00
_cell_angle_beta 92.7121(7)
_cell_angle_gamma 90.00
_cell_formula_units_Z 4
_cell_length_a 10.72290(10)
_cell_length_b 10.23950(10)
_cell_length_c 20.1530(2)
_cell_measurement_reflns_used 55769
_cell_measurement_temperature 120(2)
_cell_measurement_theta_max 27.48
_cell_measurement_theta_min 2.91
_cell_volume 2210.26(4)
_computing_cell_refinement 'DENZO (Otwinowski & Minor, 1997) & COLLECT (Hooft, R.W.W., 1998)'
_computing_data_collection 'COLLECT (Hooft, R.W.W., 1998)'
_computing_data_reduction 'DENZO (Otwinowski & Minor, 1997) & COLLECT (Hooft, R.W.W., 1998)'
_computing_molecular_graphics 'PLATON/PLUTON (Spek, A. L., 1998)'
_computing_publication_material 'WinGX (Farrugia, 1999)'
_computing_structure_refinement 'SHELXL-97 (Sheldrick, 1997)'
_computing_structure_solution
;
Sir2004 (Burla, M.C., Caliandro, R., Camalli, M., Carrozzini, B., 
Cascarano, G., De Caro, L., Giacovazzo, C., Polidori, G. & Spagna, R., 
2004)
;
_diffrn_ambient_temperature 120(2)
_diffrn_measured_fraction_theta_full 0.997
_diffrn_measured_fraction_theta_max 0.997
_diffrn_measurement_device_type 'Bruker-Nonius APEX II CCD camera on \k-goniostat'
_diffrn_measurement_method '\f & \w scans'
_diffrn_radiation_monochromator '10cm confocal mirrors'
_diffrn_radiation_source 'Bruker-Nonius FR591 rotating anode'
_diffrn_radiation_type MoK\a
_diffrn_radiation_wavelength 0.71073
_diffrn_reflns_av_R_equivalents 0.0341
_diffrn_reflns_av_sigmaI/netI 0.0211
_diffrn_reflns_limit_h_max 13
_diffrn_reflns_limit_h_min -13
_diffrn_reflns_limit_k_max 13
_diffrn_reflns_limit_k_min -13
_diffrn_reflns_limit_l_max 26
_diffrn_reflns_limit_l_min -26
_diffrn_reflns_number 38821
_diffrn_reflns_theta_full 27.48
_diffrn_reflns_theta_max 27.48
_diffrn_reflns_theta_min 3.36
_exptl_absorpt_coefficient_mu 0.178
_exptl_absorpt_correction_T_max 0.9894
_exptl_absorpt_correction_T_min 0.9721
_exptl_absorpt_correction_type multi-scan
_exptl_absorpt_process_details 'SADABS 2007/2 (Sheldrick, G.M., 2007)'
_exptl_crystal_colour Colourless
_exptl_crystal_density_diffrn 1.192
_exptl_crystal_density_method 'not measured'
_exptl_crystal_description Block
_exptl_crystal_F_000 848
_exptl_crystal_size_max 0.16
_exptl_crystal_size_mid 0.10
_exptl_crystal_size_min 0.06
_refine_diff_density_max 0.349
_refine_diff_density_min -0.245
_refine_diff_density_rms 0.045
_refine_ls_extinction_method none
_refine_ls_goodness_of_fit_ref 1.063
_refine_ls_hydrogen_treatment constr
_refine_ls_matrix_type full
_refine_ls_number_parameters 250
_refine_ls_number_reflns 5047
_refine_ls_number_restraints 0
_refine_ls_restrained_S_all 1.063
_refine_ls_R_factor_all 0.0380
_refine_ls_R_factor_gt 0.0338
_refine_ls_shift/su_max 0.000
_refine_ls_shift/su_mean 0.000
_refine_ls_structure_factor_coef Fsqd
_refine_ls_weighting_details 'calc w=1/[\s^2^(Fo^2^)+(0.0346P)^2^+1.2007P] where P=(Fo^2^+2Fc^2^)/3'
_refine_ls_weighting_scheme calc
_refine_ls_wR_factor_gt 0.0839
_refine_ls_wR_factor_ref 0.0874
_reflns_number_gt 4629
_reflns_number_total 5047
_reflns_threshold_expression >2sigma(I)
_cod_data_source_file eCrystal-333.cif
_cod_data_source_block 2007src0237r
_cod_depositor_comments
;
Citation :
Taylor, P. G. and Male, Louise and Hursthouse, Michael B. (2007) 
University of Southampton, Crystal Structure Report Archive. 
(doi:10.5258/ecrystals/333)

More at:
http://ecrystals.chem.soton.ac.uk/333/

The following automatic conversions were performed:

'_symmetry_cell_setting' value 'Monoclinic' changed to 'monoclinic'
according to the built-in table from CIF Core dictionary named
'cif_core.dic' version 2.4.1 from 2010-06-29.

'_exptl_absorpt_correction_type' value 'Multi-scan' changed to
'multi-scan' according to the built-in table from CIF Core dictionary
named 'cif_core.dic' version 2.4.1 from 2010-06-29.

Automatic conversion script
Id: cif_fix_values 3392 2015-05-12 13:50:21Z andrius 
;
_cod_original_sg_symbol_H-M 'P 2(1)/c'
_cod_database_code 1519808

loop_
_symmetry_equiv_pos_as_xyz
'x, y, z'
'-x, y+1/2, -z+1/2'
'-x, -y, -z'
'x, -y-1/2, z-1/2'

loop_
_atom_site_label
_atom_site_type_symbol
_atom_site_fract_x
_atom_site_fract_y
_atom_site_fract_z
_atom_site_U_iso_or_equiv
_atom_site_adp_type
_atom_site_occupancy
_atom_site_symmetry_multiplicity
_atom_site_calc_flag
_atom_site_refinement_flags
_atom_site_disorder_assembly
_atom_site_disorder_group
C1 C 0.67147(10) -0.20036(11) 0.13977(6) 0.0167(2) Uani 1 1 d . . .
C2 C 0.78764(11) -0.02301(11) 0.10273(6) 0.0177(2) Uani 1 1 d . . .
C3 C 0.82346(11) -0.15197(12) 0.06866(6) 0.0186(2) Uani 1 1 d . . .
C4 C 0.73554(11) 0.06775(12) 0.04754(6) 0.0193(2) Uani 1 1 d . . .
C5 C 0.61014(11) 0.10230(12) 0.04189(6) 0.0210(2) Uani 1 1 d . . .
H5 H 0.5546 0.0724 0.0740 0.025 Uiso 1 1 calc R . .
C6 C 0.56541(12) 0.18051(13) -0.01059(7) 0.0254(3) Uani 1 1 d . . .
H6 H 0.4797 0.2043 -0.0137 0.030 Uiso 1 1 calc R . .
C7 C 0.64435(13) 0.22374(13) -0.05812(7) 0.0286(3) Uani 1 1 d . . .
H7 H 0.6134 0.2771 -0.0938 0.034 Uiso 1 1 calc R . .
C8 C 0.76947(14) 0.18837(15) -0.05323(7) 0.0312(3) Uani 1 1 d . . .
H8 H 0.8244 0.2176 -0.0858 0.037 Uiso 1 1 calc R . .
C9 C 0.81478(12) 0.11058(14) -0.00118(7) 0.0270(3) Uani 1 1 d . . .
H9 H 0.9003 0.0862 0.0014 0.032 Uiso 1 1 calc R . .
C10 C 0.90358(11) 0.02911(12) 0.14185(6) 0.0198(2) Uani 1 1 d . . .
C11 C 0.94395(13) 0.15738(13) 0.13767(7) 0.0281(3) Uani 1 1 d . . .
H11 H 0.8995 0.2170 0.1092 0.034 Uiso 1 1 calc R . .
C12 C 1.04909(13) 0.19958(15) 0.17487(8) 0.0323(3) Uani 1 1 d . . .
H12 H 1.0755 0.2878 0.1718 0.039 Uiso 1 1 calc R . .
C13 C 1.11519(13) 0.11429(15) 0.21617(7) 0.0309(3) Uani 1 1 d . . .
H13 H 1.1872 0.1434 0.2412 0.037 Uiso 1 1 calc R . .
C14 C 1.07574(13) -0.01440(15) 0.22083(7) 0.0312(3) Uani 1 1 d . . .
H14 H 1.1208 -0.0738 0.2491 0.037 Uiso 1 1 calc R . .
C15 C 0.97026(12) -0.05639(13) 0.18404(7) 0.0253(3) Uani 1 1 d . . .
H15 H 0.9433 -0.1444 0.1877 0.030 Uiso 1 1 calc R . .
C16 C 0.64555(17) -0.51865(14) 0.09623(8) 0.0391(4) Uani 1 1 d . . .
H16A H 0.6596 -0.5210 0.1446 0.059 Uiso 1 1 calc R . .
H16B H 0.6512 -0.6074 0.0784 0.059 Uiso 1 1 calc R . .
H16C H 0.5624 -0.4828 0.0850 0.059 Uiso 1 1 calc R . .
C17 C 0.74088(14) -0.40517(15) -0.03180(7) 0.0306(3) Uani 1 1 d . . .
H17A H 0.6552 -0.3768 -0.0431 0.046 Uiso 1 1 calc R . .
H17B H 0.7548 -0.4915 -0.0511 0.046 Uiso 1 1 calc R . .
H17C H 0.7998 -0.3424 -0.0495 0.046 Uiso 1 1 calc R . .
C18 C 0.92603(14) -0.46760(15) 0.08466(8) 0.0343(3) Uani 1 1 d . . .
H18A H 0.9863 -0.4062 0.0671 0.051 Uiso 1 1 calc R . .
H18B H 0.9408 -0.5550 0.0669 0.051 Uiso 1 1 calc R . .
H18C H 0.9360 -0.4698 0.1332 0.051 Uiso 1 1 calc R . .
C19 C 0.67429(15) 0.18415(14) 0.21797(8) 0.0358(3) Uani 1 1 d . . .
H19A H 0.7623 0.1847 0.2334 0.054 Uiso 1 1 calc R . .
H19B H 0.6251 0.2338 0.2491 0.054 Uiso 1 1 calc R . .
H19C H 0.6657 0.2242 0.1738 0.054 Uiso 1 1 calc R . .
C20 C 0.65974(15) -0.07026(16) 0.29305(7) 0.0340(3) Uani 1 1 d . . .
H20A H 0.6351 -0.1623 0.2899 0.051 Uiso 1 1 calc R . .
H20B H 0.6165 -0.0284 0.3292 0.051 Uiso 1 1 calc R . .
H20C H 0.7502 -0.0643 0.3021 0.051 Uiso 1 1 calc R . .
C21 C 0.44523(12) 0.01311(14) 0.19696(7) 0.0261(3) Uani 1 1 d . . .
H21A H 0.4235 0.0722 0.1600 0.039 Uiso 1 1 calc R . .
H21B H 0.4041 0.0425 0.2367 0.039 Uiso 1 1 calc R . .
H21C H 0.4173 -0.0755 0.1855 0.039 Uiso 1 1 calc R . .
N1 N 0.74878(9) -0.25060(10) 0.09086(5) 0.0175(2) Uani 1 1 d . . .
N2 N 0.69210(9) -0.06913(10) 0.14780(5) 0.0173(2) Uani 1 1 d . . .
O1 O 0.59892(8) -0.26553(8) 0.17064(4) 0.02150(19) Uani 1 1 d . . .
O2 O 0.90366(9) -0.16520(9) 0.02883(5) 0.0267(2) Uani 1 1 d . . .
Si1 Si 0.76528(3) -0.41435(3) 0.059749(17) 0.02070(9) Uani 1 1 d . . .
Si2 Si 0.61704(3) 0.01346(3) 0.213497(17) 0.01965(9) Uani 1 1 d . . .

loop_
_atom_site_aniso_label
_atom_site_aniso_U_11
_atom_site_aniso_U_22
_atom_site_aniso_U_33
_atom_site_aniso_U_23
_atom_site_aniso_U_13
_atom_site_aniso_U_12
C1 0.0163(5) 0.0169(5) 0.0169(5) 0.0010(4) -0.0009(4) 0.0016(4)
C2 0.0156(5) 0.0170(6) 0.0205(6) 0.0004(4) 0.0016(4) -0.0012(4)
C3 0.0162(5) 0.0181(6) 0.0215(6) 0.0008(4) 0.0003(4) -0.0009(4)
C4 0.0195(6) 0.0158(5) 0.0225(6) 0.0009(4) -0.0007(4) -0.0022(4)
C5 0.0201(6) 0.0198(6) 0.0228(6) -0.0012(5) -0.0003(4) -0.0016(5)
C6 0.0236(6) 0.0227(6) 0.0292(7) -0.0005(5) -0.0067(5) 0.0006(5)
C7 0.0363(7) 0.0230(6) 0.0257(6) 0.0045(5) -0.0078(5) -0.0039(6)
C8 0.0328(7) 0.0324(7) 0.0283(7) 0.0089(6) 0.0021(6) -0.0076(6)
C9 0.0215(6) 0.0286(7) 0.0308(7) 0.0069(6) 0.0021(5) -0.0025(5)
C10 0.0160(5) 0.0196(6) 0.0238(6) -0.0007(5) 0.0007(4) -0.0007(4)
C11 0.0245(6) 0.0226(6) 0.0364(7) 0.0044(5) -0.0063(5) -0.0046(5)
C12 0.0276(7) 0.0266(7) 0.0422(8) -0.0005(6) -0.0049(6) -0.0093(6)
C13 0.0201(6) 0.0367(8) 0.0353(7) -0.0072(6) -0.0054(5) -0.0021(5)
C14 0.0277(7) 0.0321(7) 0.0329(7) -0.0010(6) -0.0083(6) 0.0060(6)
C15 0.0254(6) 0.0214(6) 0.0288(7) 0.0003(5) -0.0033(5) 0.0015(5)
C16 0.0550(10) 0.0213(7) 0.0429(9) -0.0081(6) 0.0210(7) -0.0119(6)
C17 0.0363(7) 0.0331(7) 0.0223(6) -0.0066(5) 0.0008(5) -0.0003(6)
C18 0.0392(8) 0.0314(8) 0.0323(7) 0.0009(6) 0.0024(6) 0.0152(6)
C19 0.0419(8) 0.0230(7) 0.0431(8) -0.0117(6) 0.0087(7) -0.0028(6)
C20 0.0402(8) 0.0411(8) 0.0204(6) -0.0008(6) 0.0004(6) 0.0124(7)
C21 0.0225(6) 0.0294(7) 0.0266(6) -0.0008(5) 0.0051(5) 0.0053(5)
N1 0.0176(5) 0.0165(5) 0.0186(5) -0.0006(4) 0.0032(4) -0.0003(4)
N2 0.0170(5) 0.0156(5) 0.0194(5) 0.0002(4) 0.0029(4) -0.0001(4)
O1 0.0235(4) 0.0187(4) 0.0227(4) 0.0018(3) 0.0064(3) -0.0022(3)
O2 0.0229(4) 0.0256(5) 0.0326(5) -0.0021(4) 0.0116(4) -0.0023(4)
Si1 0.02614(18) 0.01630(17) 0.01995(17) -0.00227(12) 0.00427(13) -0.00005(13)
Si2 0.02109(17) 0.01851(17) 0.01941(17) -0.00219(12) 0.00150(12) 0.00269(12)

loop_
_atom_type_symbol
_atom_type_description
_atom_type_scat_dispersion_real
_atom_type_scat_dispersion_imag
_atom_type_scat_source
C C 0.0033 0.0016 'International Tables Vol C Tables 4.2.6.8 and 6.1.1.4'
H H 0.0000 0.0000 'International Tables Vol C Tables 4.2.6.8 and 6.1.1.4'
N N 0.0061 0.0033 'International Tables Vol C Tables 4.2.6.8 and 6.1.1.4'
O O 0.0106 0.0060 'International Tables Vol C Tables 4.2.6.8 and 6.1.1.4'
Si Si 0.0817 0.0704 'International Tables Vol C Tables 4.2.6.8 and 6.1.1.4'

loop_
_geom_angle_atom_site_label_1
_geom_angle_atom_site_label_2
_geom_angle_atom_site_label_3
_geom_angle
_geom_angle_site_symmetry_1
_geom_angle_site_symmetry_3
O1 C1 N2 125.49(11) . .
O1 C1 N1 124.49(11) . .
N2 C1 N1 110.01(10) . .
N2 C2 C4 113.56(9) . .
N2 C2 C10 111.29(10) . .
C4 C2 C10 114.82(10) . .
N2 C2 C3 101.19(9) . .
C4 C2 C3 106.57(10) . .
C10 C2 C3 108.23(9) . .
O2 C3 N1 125.13(11) . .
O2 C3 C2 126.10(11) . .
N1 C3 C2 108.78(10) . .
C5 C4 C9 118.69(12) . .
C5 C4 C2 122.09(11) . .
C9 C4 C2 119.09(11) . .
C4 C5 C6 120.36(12) . .
C4 C5 H5 119.8 . .
C6 C5 H5 119.8 . .
C7 C6 C5 120.69(12) . .
C7 C6 H6 119.7 . .
C5 C6 H6 119.7 . .
C6 C7 C8 119.29(12) . .
C6 C7 H7 120.4 . .
C8 C7 H7 120.4 . .
C9 C8 C7 120.41(13) . .
C9 C8 H8 119.8 . .
C7 C8 H8 119.8 . .
C8 C9 C4 120.55(12) . .
C8 C9 H9 119.7 . .
C4 C9 H9 119.7 . .
C11 C10 C15 118.64(12) . .
C11 C10 C2 123.04(11) . .
C15 C10 C2 118.31(11) . .
C10 C11 C12 120.54(13) . .
C10 C11 H11 119.7 . .
C12 C11 H11 119.7 . .
C13 C12 C11 120.54(13) . .
C13 C12 H12 119.7 . .
C11 C12 H12 119.7 . .
C12 C13 C14 119.49(13) . .
C12 C13 H13 120.3 . .
C14 C13 H13 120.3 . .
C13 C14 C15 120.01(13) . .
C13 C14 H14 120.0 . .
C15 C14 H14 120.0 . .
C14 C15 C10 120.77(13) . .
C14 C15 H15 119.6 . .
C10 C15 H15 119.6 . .
Si1 C16 H16A 109.5 . .
Si1 C16 H16B 109.5 . .
H16A C16 H16B 109.5 . .
Si1 C16 H16C 109.5 . .
H16A C16 H16C 109.5 . .
H16B C16 H16C 109.5 . .
Si1 C17 H17A 109.5 . .
Si1 C17 H17B 109.5 . .
H17A C17 H17B 109.5 . .
Si1 C17 H17C 109.5 . .
H17A C17 H17C 109.5 . .
H17B C17 H17C 109.5 . .
Si1 C18 H18A 109.5 . .
Si1 C18 H18B 109.5 . .
H18A C18 H18B 109.5 . .
Si1 C18 H18C 109.5 . .
H18A C18 H18C 109.5 . .
H18B C18 H18C 109.5 . .
Si2 C19 H19A 109.5 . .
Si2 C19 H19B 109.5 . .
H19A C19 H19B 109.5 . .
Si2 C19 H19C 109.5 . .
H19A C19 H19C 109.5 . .
H19B C19 H19C 109.5 . .
Si2 C20 H20A 109.5 . .
Si2 C20 H20B 109.5 . .
H20A C20 H20B 109.5 . .
Si2 C20 H20C 109.5 . .
H20A C20 H20C 109.5 . .
H20B C20 H20C 109.5 . .
Si2 C21 H21A 109.5 . .
Si2 C21 H21B 109.5 . .
H21A C21 H21B 109.5 . .
Si2 C21 H21C 109.5 . .
H21A C21 H21C 109.5 . .
H21B C21 H21C 109.5 . .
C3 N1 C1 109.20(10) . .
C3 N1 Si1 120.09(8) . .
C1 N1 Si1 130.64(8) . .
C1 N2 C2 110.70(9) . .
C1 N2 Si2 118.30(8) . .
C2 N2 Si2 130.63(8) . .
N1 Si1 C16 108.52(6) . .
N1 Si1 C17 106.72(6) . .
C16 Si1 C17 110.92(8) . .
N1 Si1 C18 106.54(6) . .
C16 Si1 C18 112.12(8) . .
C17 Si1 C18 111.72(7) . .
N2 Si2 C19 108.75(6) . .
N2 Si2 C20 108.59(6) . .
C19 Si2 C20 109.02(8) . .
N2 Si2 C21 110.04(6) . .
C19 Si2 C21 109.52(7) . .
C20 Si2 C21 110.87(7) . .

loop_
_geom_bond_atom_site_label_1
_geom_bond_atom_site_label_2
_geom_bond_distance
_geom_bond_site_symmetry_2
C1 O1 1.2179(14) .
C1 N2 1.3701(15) .
C1 N1 1.4146(14) .
C2 N2 1.4785(14) .
C2 C4 1.5343(17) .
C2 C10 1.5360(16) .
C2 C3 1.5451(16) .
C3 O2 1.2115(15) .
C3 N1 1.3767(15) .
C4 C5 1.3899(17) .
C4 C9 1.3990(17) .
C5 C6 1.3935(18) .
C5 H5 0.9500 .
C6 C7 1.3808(19) .
C6 H6 0.9500 .
C7 C8 1.389(2) .
C7 H7 0.9500 .
C8 C9 1.3867(19) .
C8 H8 0.9500 .
C9 H9 0.9500 .
C10 C11 1.3867(18) .
C10 C15 1.3939(18) .
C11 C12 1.3928(19) .
C11 H11 0.9500 .
C12 C13 1.379(2) .
C12 H12 0.9500 .
C13 C14 1.388(2) .
C13 H13 0.9500 .
C14 C15 1.3909(19) .
C14 H14 0.9500 .
C15 H15 0.9500 .
C16 Si1 1.8490(15) .
C16 H16A 0.9800 .
C16 H16B 0.9800 .
C16 H16C 0.9800 .
C17 Si1 1.8536(14) .
C17 H17A 0.9800 .
C17 H17B 0.9800 .
C17 H17C 0.9800 .
C18 Si1 1.8544(15) .
C18 H18A 0.9800 .
C18 H18B 0.9800 .
C18 H18C 0.9800 .
C19 Si2 1.8531(15) .
C19 H19A 0.9800 .
C19 H19B 0.9800 .
C19 H19C 0.9800 .
C20 Si2 1.8562(15) .
C20 H20A 0.9800 .
C20 H20B 0.9800 .
C20 H20C 0.9800 .
C21 Si2 1.8567(13) .
C21 H21A 0.9800 .
C21 H21B 0.9800 .
C21 H21C 0.9800 .
N1 Si1 1.8018(11) .
N2 Si2 1.7935(10) .
